data_7157819
loop_
_publ_author_name
'Ichikawa, Yuki'
'Hiramatsu, Michiaki'
'Mita, Yusuke'
'Makishima, Makoto'
'Matsumoto, Yotaro'
'Masumoto, Yui'
'Muranaka, Atsuya'
'Uchiyama, Masanobu'
'Hashimoto, Yuichi'
'Ishikawa, Minoru'

_publ_section_title
;
 <i>meta</i>-Non-flat substituents: a novel molecular design to improve
 aqueous solubility in small molecule drug discovery.
;
_journal_issue 2
_journal_name_full 'Organic &amp; biomolecular chemistry'
_journal_page_first 446
_journal_page_last 456
_journal_paper_doi 10.1039/d0ob02083d
_journal_volume 19
_journal_year 2021
_chemical_formula_moiety 'C7 H4 Br N'
_chemical_formula_sum 'C7 H4 Br N'
_chemical_formula_weight 182.02
_chemical_melting_point 327
_chemical_name_systematic 2-Bromobenzonitrile
_space_group_crystal_system monoclinic
_space_group_IT_number 14
_space_group_name_Hall '-P 2ybc'
_space_group_name_H-M_alt 'P 1 21/c 1'
_atom_sites_solution_hydrogens difmap
_atom_sites_solution_primary direct
_atom_sites_solution_secondary difmap
_audit_creation_method SHELXL-2014
_audit_update_record
;
2018-03-08 deposited with the CCDC.	2020-11-27 downloaded from the CCDC.
;
_cell_angle_alpha 90
_cell_angle_beta 94.963(2)
_cell_angle_gamma 90
_cell_formula_units_Z 4
_cell_length_a 3.8910(2)
_cell_length_b 10.2919(4)
_cell_length_c 16.3686(7)
_cell_measurement_reflns_used 18190
_cell_measurement_temperature 90
_cell_measurement_theta_max 31.235
_cell_measurement_theta_min 2.340
_cell_volume 653.04(5)
_computing_cell_refinement HKL2000
_computing_data_collection CrystalClear
_computing_data_reduction HKL2000
_computing_molecular_graphics SV
_computing_publication_material 'SHELXL-2014 (Sheldrick, 2014)'
_computing_structure_refinement 'SHELXL-2014 (Sheldrick, 2014)'
_computing_structure_solution SHELXS-97
_diffrn_ambient_temperature 90
_diffrn_detector_area_resol_mean 7.31
_diffrn_measured_fraction_theta_full 1.000
_diffrn_measured_fraction_theta_max 0.990
_diffrn_measurement_device_type 'Rigaku AFC-8 with Saturn70 CCD'
_diffrn_measurement_method \w-scan
_diffrn_radiation_type MoK\a
_diffrn_radiation_wavelength 0.71073
_diffrn_reflns_av_R_equivalents 0.0521
_diffrn_reflns_av_unetI/netI 0.0224
_diffrn_reflns_Laue_measured_fraction_full 1.000
_diffrn_reflns_Laue_measured_fraction_max 0.990
_diffrn_reflns_limit_h_max 5
_diffrn_reflns_limit_h_min -5
_diffrn_reflns_limit_k_max 14
_diffrn_reflns_limit_k_min -14
_diffrn_reflns_limit_l_max 23
_diffrn_reflns_limit_l_min -23
_diffrn_reflns_number 17607
_diffrn_reflns_point_group_measured_fraction_full 1.000
_diffrn_reflns_point_group_measured_fraction_max 0.990
_diffrn_reflns_theta_full 25.242
_diffrn_reflns_theta_max 31.235
_diffrn_reflns_theta_min 2.340
_diffrn_source 'Fine-focus rotating anode'
_exptl_absorpt_coefficient_mu 6.188
_exptl_absorpt_correction_T_max 0.46982
_exptl_absorpt_correction_T_min 0.42999
_exptl_absorpt_correction_type multi-scan
_exptl_absorpt_process_details
;
 MULABS - Empirical Correction for Absorption Anisotropy.
 R.H. Blessing, Acta Cryst. (1995), A51, 33-38.
;
_exptl_crystal_colour colourless
_exptl_crystal_density_diffrn 1.851
_exptl_crystal_description needle
_exptl_crystal_F_000 352
_exptl_crystal_recrystallization_method 'Re-crystallisation from solvent'
_exptl_crystal_size_max 0.11
_exptl_crystal_size_mid 0.09
_exptl_crystal_size_min 0.07
_refine_diff_density_max 1.024
_refine_diff_density_min -1.585
_refine_diff_density_rms 0.158
_refine_ls_extinction_method none
_refine_ls_goodness_of_fit_ref 1.179
_refine_ls_hydrogen_treatment constr
_refine_ls_matrix_type full
_refine_ls_number_parameters 82
_refine_ls_number_reflns 2108
_refine_ls_number_restraints 0
_refine_ls_restrained_S_all 1.179
_refine_ls_R_factor_all 0.0448
_refine_ls_R_factor_gt 0.0405
_refine_ls_shift/su_max 0.001
_refine_ls_shift/su_mean 0.000
_refine_ls_structure_factor_coef Fsqd
_refine_ls_weighting_details 'w=1/[\s^2^(Fo^2^)+(0.0682P)^2^+0.3366P] where P=(Fo^2^+2Fc^2^)/3'
_refine_ls_weighting_scheme calc
_refine_ls_wR_factor_gt 0.1115
_refine_ls_wR_factor_ref 0.1141
_reflns_Friedel_coverage 0.000
_reflns_number_gt 1868
_reflns_number_total 2108
_reflns_threshold_expression 'I > 2\s(I)'
_cod_data_source_file d0ob02083d2.cif
_cod_data_source_block CY014
_cod_depositor_comments 'Adding full bibliography for 7157808--7157819.cif.'
_cod_original_sg_symbol_H-M 'P 21/c'
_cod_database_code 7157819
_shelx_space_group_comment
;
The symmetry employed for this shelxl refinement is uniquely defined
by the following loop, which should always be used as a source of
symmetry information in preference to the above space-group names.
They are only intended as comments.
;
_shelx_estimated_absorpt_t_min 0.549
_shelx_estimated_absorpt_t_max 0.671
_shelxl_version_number 2014-3

loop_
_space_group_symop_operation_xyz
'x, y, z'
'-x, y+1/2, -z+1/2'
'-x, -y, -z'
'x, -y-1/2, z-1/2'

loop_
_atom_site_label
_atom_site_type_symbol
_atom_site_fract_x
_atom_site_fract_y
_atom_site_fract_z
_atom_site_U_iso_or_equiv
_atom_site_adp_type
_atom_site_occupancy
_atom_site_site_symmetry_order
_atom_site_calc_flag
_atom_site_refinement_flags_posn
_atom_site_refinement_flags_adp
_atom_site_refinement_flags_occupancy
_atom_site_disorder_assembly
_atom_site_disorder_group
Br1 Br 0.09141(6) 0.50842(2) 0.36142(2) 0.02511(12) Uani 1 1 d . . . . .
N1 N 0.1403(7) 0.3140(2) 0.16950(15) 0.0382(5) Uani 1 1 d . . . . .
C1 C 0.3447(6) 0.2584(2) 0.31966(14) 0.0228(4) Uani 1 1 d . . . . .
C2 C 0.2987(6) 0.3442(2) 0.38390(14) 0.0220(4) Uani 1 1 d . . . . .
C3 C 0.4087(6) 0.3125(2) 0.46394(15) 0.0259(5) Uani 1 1 d . . . . .
H3 H 0.3724 0.3709 0.5073 0.031 Uiso 1 1 calc R U . . .
C4 C 0.5734(7) 0.1939(3) 0.48031(16) 0.0271(5) Uani 1 1 d . . . . .
H4 H 0.6536 0.1721 0.5351 0.032 Uiso 1 1 calc R U . . .
C5 C 0.6214(6) 0.1071(3) 0.41706(15) 0.0277(5) Uani 1 1 d . . . . .
H5 H 0.7328 0.0262 0.4288 0.033 Uiso 1 1 calc R U . . .
C6 C 0.5066(7) 0.1386(2) 0.33695(15) 0.0263(5) Uani 1 1 d . . . . .
H6 H 0.5376 0.0791 0.2938 0.032 Uiso 1 1 calc R U . . .
C7 C 0.2295(6) 0.2906(2) 0.23514(15) 0.0269(5) Uani 1 1 d . . . . .

loop_
_atom_site_aniso_label
_atom_site_aniso_U_11
_atom_site_aniso_U_22
_atom_site_aniso_U_33
_atom_site_aniso_U_23
_atom_site_aniso_U_13
_atom_site_aniso_U_12
Br1 0.02618(18) 0.01983(16) 0.02953(18) -0.00006(7) 0.00361(11) 0.00134(7)
N1 0.0520(15) 0.0295(12) 0.0323(11) -0.0003(9) -0.0007(10) -0.0075(11)
C1 0.0244(10) 0.0192(10) 0.0249(10) -0.0012(8) 0.0027(8) -0.0023(8)
C2 0.0226(10) 0.0169(9) 0.0268(11) 0.0003(8) 0.0032(8) -0.0019(8)
C3 0.0291(12) 0.0233(11) 0.0253(11) -0.0016(8) 0.0030(9) -0.0030(9)
C4 0.0283(12) 0.0258(12) 0.0266(11) 0.0037(9) -0.0001(9) -0.0019(9)
C5 0.0277(12) 0.0217(11) 0.0338(12) 0.0038(9) 0.0034(9) 0.0003(9)
C6 0.0286(12) 0.0210(11) 0.0299(12) -0.0015(9) 0.0058(9) -0.0002(9)
C7 0.0316(12) 0.0179(10) 0.0313(12) -0.0023(8) 0.0038(9) -0.0047(9)

loop_
_atom_type_symbol
_atom_type_description
_atom_type_scat_dispersion_real
_atom_type_scat_dispersion_imag
_atom_type_scat_source
C C 0.0033 0.0016 'International Tables Vol C Tables 4.2.6.8 and 6.1.1.4'
H H 0.0000 0.0000 'International Tables Vol C Tables 4.2.6.8 and 6.1.1.4'
Br Br -0.2901 2.4595 'International Tables Vol C Tables 4.2.6.8 and 6.1.1.4'
N N 0.0061 0.0033 'International Tables Vol C Tables 4.2.6.8 and 6.1.1.4'

loop_
_geom_angle_atom_site_label_1
_geom_angle_atom_site_label_2
_geom_angle_atom_site_label_3
_geom_angle
_geom_angle_site_symmetry_1
_geom_angle_site_symmetry_3
_geom_angle_publ_flag
C2 C1 C6 119.2(2) . . ?
C2 C1 C7 121.6(2) . . ?
C6 C1 C7 119.2(2) . . ?
C3 C2 C1 121.0(2) . . ?
C3 C2 Br1 119.10(17) . . ?
C1 C2 Br1 119.85(17) . . ?
C2 C3 C4 119.3(2) . . ?
C2 C3 H3 120.4 . . ?
C4 C3 H3 120.4 . . ?
C5 C4 C3 120.5(2) . . ?
C5 C4 H4 119.7 . . ?
C3 C4 H4 119.7 . . ?
C6 C5 C4 120.0(2) . . ?
C6 C5 H5 120.0 . . ?
C4 C5 H5 120.0 . . ?
C5 C6 C1 119.9(2) . . ?
C5 C6 H6 120.0 . . ?
C1 C6 H6 120.0 . . ?
N1 C7 C1 179.2(3) . . ?

loop_
_geom_bond_atom_site_label_1
_geom_bond_atom_site_label_2
_geom_bond_distance
_geom_bond_site_symmetry_2
_geom_bond_publ_flag
Br1 C2 1.895(2) . ?
N1 C7 1.126(3) . ?
C1 C2 1.396(3) . ?
C1 C6 1.403(3) . ?
C1 C7 1.455(3) . ?
C2 C3 1.382(3) . ?
C3 C4 1.394(3) . ?
C3 H3 0.9500 . ?
C4 C5 1.393(4) . ?
C4 H4 0.9500 . ?
C5 C6 1.387(3) . ?
C5 H5 0.9500 . ?
C6 H6 0.9500 . ?

loop_
_geom_torsion_atom_site_label_1
_geom_torsion_atom_site_label_2
_geom_torsion_atom_site_label_3
_geom_torsion_atom_site_label_4
_geom_torsion
_geom_torsion_site_symmetry_1
_geom_torsion_site_symmetry_2
_geom_torsion_site_symmetry_3
_geom_torsion_site_symmetry_4
_geom_torsion_publ_flag
C6 C1 C2 C3 -0.3(3) . . . . ?
C7 C1 C2 C3 179.9(2) . . . . ?
C6 C1 C2 Br1 178.34(18) . . . . ?
C7 C1 C2 Br1 -1.5(3) . . . . ?
C1 C2 C3 C4 1.1(4) . . . . ?
Br1 C2 C3 C4 -177.49(18) . . . . ?
C2 C3 C4 C5 -1.2(4) . . . . ?
C3 C4 C5 C6 0.4(4) . . . . ?
C4 C5 C6 C1 0.5(4) . . . . ?
C2 C1 C6 C5 -0.6(4) . . . . ?
C7 C1 C6 C5 179.3(2) . . . . ?
